data_7158368
loop_
_publ_author_name
'Islam, Khadimul'
'Narjinari, Himani'
'Bisarya, Akshara'
'Kumar, Akshai'

_publ_section_title
;
 Multi-fold Sonogashira coupling: a new and convenient approach to obtain
 tetraalkynyl anthracenes with tunable photophysical properties.
;
_journal_issue 44
_journal_name_full 'Organic &amp; biomolecular chemistry'
_journal_page_first 9692
_journal_page_last 9704
_journal_paper_doi 10.1039/d1ob01861b
_journal_volume 19
_journal_year 2021
_chemical_formula_moiety C54H46N4
_chemical_formula_sum 'C54 H46 N4'
_chemical_formula_weight 750.95
_chemical_name_common TDMAEA
_chemical_name_systematic
4,4',4'',4'''-(anthracene-2,6,9,10-tetrayltetrakis(ethyne-2,1-diyl))tetrakis(N,N-dimethylaniline)
_space_group_IT_number 2
_space_group_name_Hall '-P 1'
_space_group_name_H-M_alt 'P -1'
_symmetry_cell_setting triclinic
_symmetry_space_group_name_H-M 'P -1'
_atom_sites_solution_hydrogens geom
_atom_sites_solution_primary direct
_atom_sites_solution_secondary difmap
_audit_creation_method SHELXL-97
_audit_update_record
;
2021-03-17 deposited with the CCDC.	2021-10-19 downloaded from the CCDC.
;
_cell_angle_alpha 71.119(3)
_cell_angle_beta 86.812(4)
_cell_angle_gamma 61.782(3)
_cell_formula_units_Z 1
_cell_length_a 9.2771(9)
_cell_length_b 9.6139(8)
_cell_length_c 14.3349(14)
_cell_measurement_reflns_used 3727
_cell_measurement_temperature 296(2)
_cell_measurement_theta_max 25.00
_cell_measurement_theta_min 2.49
_cell_volume 1058.66(18)
_computing_structure_refinement 'SHELXL-97 (Sheldrick, 1997)'
_computing_structure_solution 'SHELXS-97 (Sheldrick, 1990)'
_diffrn_ambient_temperature 296(2)
_diffrn_measured_fraction_theta_full 0.999
_diffrn_measured_fraction_theta_max 0.999
_diffrn_measurement_device_type 'CCD area'
_diffrn_radiation_monochromator graphite
_diffrn_radiation_source 'fine-focus sealed tube'
_diffrn_radiation_type MoK\a
_diffrn_radiation_wavelength 0.71073
_diffrn_reflns_av_R_equivalents 0.1086
_diffrn_reflns_av_sigmaI/netI 0.0671
_diffrn_reflns_limit_h_max 11
_diffrn_reflns_limit_h_min -11
_diffrn_reflns_limit_k_max 11
_diffrn_reflns_limit_k_min -11
_diffrn_reflns_limit_l_max 17
_diffrn_reflns_limit_l_min -17
_diffrn_reflns_number 25895
_diffrn_reflns_theta_full 25.00
_diffrn_reflns_theta_max 25.00
_diffrn_reflns_theta_min 2.49
_exptl_absorpt_coefficient_mu 0.070
_exptl_absorpt_process_details SADABS
_exptl_crystal_colour maroon
_exptl_crystal_density_diffrn 1.200
_exptl_crystal_density_method 'not measured'
_exptl_crystal_description needles
_exptl_crystal_F_000 412
_exptl_crystal_preparation Luminescent
_exptl_crystal_recrystallization_method 'Re-crystallisation from solvent: Dichloromethane and Methanol'
_exptl_crystal_size_max 0.29
_exptl_crystal_size_mid 0.26
_exptl_crystal_size_min 0.24
_refine_diff_density_max 0.149
_refine_diff_density_min -0.156
_refine_diff_density_rms 0.031
_refine_ls_extinction_method none
_refine_ls_goodness_of_fit_ref 0.869
_refine_ls_hydrogen_treatment mixed
_refine_ls_matrix_type full
_refine_ls_number_parameters 266
_refine_ls_number_reflns 3727
_refine_ls_number_restraints 0
_refine_ls_restrained_S_all 0.869
_refine_ls_R_factor_all 0.1111
_refine_ls_R_factor_gt 0.0562
_refine_ls_shift/su_max 0.000
_refine_ls_shift/su_mean 0.000
_refine_ls_structure_factor_coef Fsqd
_refine_ls_weighting_details 'calc w=1/[\s^2^(Fo^2^)+(0.1000P)^2^+0.3950P] where P=(Fo^2^+2Fc^2^)/3'
_refine_ls_weighting_scheme calc
_refine_ls_wR_factor_gt 0.1555
_refine_ls_wR_factor_ref 0.1939
_reflns_number_gt 2056
_reflns_number_total 3727
_reflns_threshold_expression >2sigma(I)
_cod_data_source_file d1ob01861b2.cif
_cod_data_source_block adkiannch3_0m_a
_cod_depositor_comments 'Adding full bibliography for 7158365--7158370.cif.'
_cod_original_cell_volume 1058.66(17)
_cod_database_code 7158368

loop_
_symmetry_equiv_pos_as_xyz
'x, y, z'
'-x, -y, -z'

loop_
_atom_site_label
_atom_site_type_symbol
_atom_site_fract_x
_atom_site_fract_y
_atom_site_fract_z
_atom_site_U_iso_or_equiv
_atom_site_adp_type
_atom_site_occupancy
_atom_site_symmetry_multiplicity
_atom_site_calc_flag
_atom_site_refinement_flags
_atom_site_disorder_assembly
_atom_site_disorder_group
N1 N 0.3953(3) 0.3817(2) 0.65788(18) 0.0740(7) Uani 1 1 d . . .
C1 C 0.9669(3) 0.9474(3) 0.5994(2) 0.0627(7) Uani 1 1 d . . .
C3 C 0.9466(3) 0.9576(3) 0.4278(2) 0.0622(7) Uani 1 1 d . . .
C4 C 0.8983(3) 0.9157(3) 0.3534(2) 0.0705(8) Uani 1 1 d . . .
H004 H 0.8429 0.8534 0.3708 0.085 Uiso 1 1 calc R . .
C2 C 0.9139(3) 0.9069(3) 0.5268(2) 0.0627(7) Uani 1 1 d . . .
C7 C 1.0610(3) 1.1025(3) 0.3000(2) 0.0730(8) Uani 1 1 d . . .
H006 H 1.1148 1.1662 0.2808 0.088 Uiso 1 1 calc R . .
C13 C 0.4825(3) 0.4677(3) 0.63705(19) 0.0588(7) Uani 1 1 d . . .
C10 C 0.6603(3) 0.6473(3) 0.59366(19) 0.0605(7) Uani 1 1 d . . .
C9 C 0.7505(3) 0.7387(3) 0.5719(2) 0.0671(7) Uani 1 1 d . . .
C15 C 0.4929(3) 0.7267(3) 0.5646(2) 0.0669(7) Uani 1 1 d . . .
H00A H 0.4381 0.8415 0.5301 0.080 Uiso 1 1 calc R . .
C8 C 0.8256(3) 0.8143(3) 0.5529(2) 0.0681(7) Uani 1 1 d . . .
C14 C 0.4057(3) 0.6403(3) 0.5853(2) 0.0662(7) Uani 1 1 d . . .
H00C H 0.2933 0.6977 0.5645 0.079 Uiso 1 1 calc R . .
C5 C 0.9296(3) 0.9628(3) 0.2573(3) 0.0738(8) Uani 1 1 d . . .
C18 C 0.8868(4) 0.9078(4) 0.1863(3) 0.0819(9) Uani 1 1 d . . .
C6 C 1.0119(4) 1.0608(3) 0.2306(2) 0.0786(8) Uani 1 1 d . . .
H00F H 1.0320 1.0964 0.1652 0.094 Uiso 1 1 calc R . .
C11 C 0.7365(3) 0.4771(3) 0.6450(2) 0.0726(8) Uani 1 1 d . . .
H00G H 0.8488 0.4204 0.6659 0.087 Uiso 1 1 calc R . .
C12 C 0.6505(3) 0.3893(3) 0.6661(2) 0.0721(8) Uani 1 1 d . . .
H00H H 0.7060 0.2746 0.7007 0.087 Uiso 1 1 calc R . .
C20 C 0.8068(4) 0.7816(4) 0.0736(2) 0.0796(8) Uani 1 1 d . . .
C19 C 0.8526(4) 0.8521(4) 0.1337(3) 0.0858(9) Uani 1 1 d . . .
C17 C 0.2207(3) 0.4670(4) 0.6289(3) 0.0892(10) Uani 1 1 d . . .
H00D H 0.1668 0.5529 0.6583 0.134 Uiso 1 1 calc R . .
H00E H 0.1799 0.3881 0.6511 0.134 Uiso 1 1 calc R . .
H1 H 0.1989 0.5168 0.5579 0.134 Uiso 1 1 calc R . .
N2 N 0.6496(4) 0.5766(4) -0.0895(2) 0.1128(10) Uani 1 1 d . . .
C16 C 0.4760(4) 0.2041(3) 0.7087(3) 0.1044(12) Uani 1 1 d . . .
H00K H 0.5619 0.1494 0.6722 0.157 Uiso 1 1 calc R . .
H00L H 0.3975 0.1643 0.7143 0.157 Uiso 1 1 calc R . .
H00M H 0.5228 0.1796 0.7739 0.157 Uiso 1 1 calc R . .
C23 C 0.7029(4) 0.6431(4) -0.0365(2) 0.0873(9) Uani 1 1 d . . .
C25 C 0.7095(5) 0.8769(4) -0.0145(3) 0.1025(11) Uani 1 1 d . . .
H00O H 0.6766 0.9909 -0.0388 0.123 Uiso 1 1 calc R . .
C24 C 0.6580(5) 0.8113(5) -0.0687(3) 0.1107(12) Uani 1 1 d . . .
H00P H 0.5912 0.8817 -0.1285 0.133 Uiso 1 1 calc R . .
C22 C 0.8053(5) 0.5442(4) 0.0526(3) 0.1132(13) Uani 1 1 d . . .
H00Q H 0.8405 0.4296 0.0768 0.136 Uiso 1 1 calc R . .
C21 C 0.8545(5) 0.6133(4) 0.1048(3) 0.1176(13) Uani 1 1 d . . .
H00R H 0.9232 0.5437 0.1641 0.141 Uiso 1 1 calc R . .
C26 C 0.7074(5) 0.3980(5) -0.0600(3) 0.1275(14) Uani 1 1 d . . .
H2 H 0.8218 0.3417 -0.0687 0.191 Uiso 1 1 calc R . .
H00S H 0.6450 0.3778 -0.1002 0.191 Uiso 1 1 calc R . .
H00T H 0.6936 0.3563 0.0085 0.191 Uiso 1 1 calc R . .
C27 C 0.5300(6) 0.6866(6) -0.1763(3) 0.1548(19) Uani 1 1 d . . .
H00U H 0.4292 0.7602 -0.1572 0.232 Uiso 1 1 calc R . .
H00V H 0.5095 0.6208 -0.2064 0.232 Uiso 1 1 calc R . .
H00W H 0.5718 0.7518 -0.2230 0.232 Uiso 1 1 calc R . .

loop_
_atom_site_aniso_label
_atom_site_aniso_U_11
_atom_site_aniso_U_22
_atom_site_aniso_U_33
_atom_site_aniso_U_23
_atom_site_aniso_U_13
_atom_site_aniso_U_12
N1 0.0487(14) 0.0515(12) 0.1205(18) -0.0138(12) 0.0054(12) -0.0323(11)
C1 0.0393(14) 0.0392(12) 0.103(2) -0.0155(13) 0.0066(13) -0.0191(11)
C3 0.0395(14) 0.0389(12) 0.102(2) -0.0169(13) 0.0012(14) -0.0182(11)
C4 0.0467(16) 0.0490(14) 0.118(2) -0.0258(15) 0.0057(15) -0.0254(13)
C2 0.0379(14) 0.0398(13) 0.106(2) -0.0157(13) 0.0034(13) -0.0207(11)
C7 0.0529(17) 0.0524(15) 0.111(2) -0.0194(15) 0.0118(16) -0.0285(13)
C13 0.0498(16) 0.0483(13) 0.0825(17) -0.0170(12) 0.0072(13) -0.0300(13)
C10 0.0452(16) 0.0484(14) 0.0932(18) -0.0200(13) 0.0103(13) -0.0294(12)
C9 0.0536(16) 0.0496(14) 0.099(2) -0.0187(13) 0.0073(14) -0.0292(13)
C15 0.0509(17) 0.0441(13) 0.098(2) -0.0107(12) 0.0034(14) -0.0245(12)
C8 0.0473(16) 0.0469(14) 0.109(2) -0.0178(13) 0.0067(14) -0.0271(13)
C14 0.0438(15) 0.0490(14) 0.100(2) -0.0134(13) 0.0004(13) -0.0249(12)
C5 0.0549(18) 0.0539(15) 0.105(2) -0.0211(15) 0.0016(16) -0.0232(14)
C18 0.065(2) 0.0685(18) 0.113(2) -0.0300(18) 0.0067(17) -0.0331(16)
C6 0.0688(19) 0.0585(16) 0.100(2) -0.0178(15) 0.0094(16) -0.0303(15)
C11 0.0448(16) 0.0508(15) 0.115(2) -0.0142(14) -0.0013(14) -0.0249(13)
C12 0.0545(18) 0.0431(13) 0.110(2) -0.0093(13) -0.0005(15) -0.0259(13)
C20 0.075(2) 0.081(2) 0.086(2) -0.0307(17) 0.0137(17) -0.0388(17)
C19 0.072(2) 0.081(2) 0.105(2) -0.0322(18) 0.0147(17) -0.0378(18)
C17 0.0585(19) 0.0748(19) 0.143(3) -0.0290(18) 0.0106(18) -0.0434(17)
N2 0.123(3) 0.110(2) 0.107(2) -0.0498(19) -0.0028(19) -0.048(2)
C16 0.079(2) 0.0590(18) 0.166(3) -0.0050(18) 0.006(2) -0.0457(17)
C23 0.089(2) 0.095(2) 0.082(2) -0.0371(19) 0.0159(18) -0.042(2)
C25 0.131(3) 0.080(2) 0.089(2) -0.0151(19) 0.005(2) -0.053(2)
C24 0.148(4) 0.090(3) 0.079(2) -0.0155(18) -0.012(2) -0.051(2)
C22 0.138(3) 0.075(2) 0.111(3) -0.024(2) -0.022(3) -0.040(2)
C21 0.139(3) 0.081(2) 0.112(3) -0.023(2) -0.032(2) -0.038(2)
C26 0.138(4) 0.121(3) 0.150(3) -0.075(3) 0.022(3) -0.066(3)
C27 0.163(5) 0.158(4) 0.121(3) -0.062(3) -0.024(3) -0.046(4)

loop_
_atom_type_symbol
_atom_type_description
_atom_type_scat_dispersion_real
_atom_type_scat_dispersion_imag
_atom_type_scat_source
C C 0.0033 0.0016 'International Tables Vol C Tables 4.2.6.8 and 6.1.1.4'
H H 0.0000 0.0000 'International Tables Vol C Tables 4.2.6.8 and 6.1.1.4'
N N 0.0061 0.0033 'International Tables Vol C Tables 4.2.6.8 and 6.1.1.4'

loop_
_geom_angle_atom_site_label_1
_geom_angle_atom_site_label_2
_geom_angle_atom_site_label_3
_geom_angle
_geom_angle_site_symmetry_1
_geom_angle_site_symmetry_3
_geom_angle_publ_flag
C13 N1 C16 120.8(2) . . ?
C13 N1 C17 120.9(2) . . ?
C16 N1 C17 118.3(2) . . ?
C2 C1 C7 122.6(2) . 2_776 ?
C2 C1 C3 119.6(3) . 2_776 ?
C7 C1 C3 117.8(3) 2_776 2_776 ?
C2 C3 C4 121.9(2) . . ?
C2 C3 C1 119.9(2) . 2_776 ?
C4 C3 C1 118.2(3) . 2_776 ?
C5 C4 C3 122.8(2) . . ?
C5 C4 H004 118.6 . . ?
C3 C4 H004 118.6 . . ?
C1 C2 C3 120.5(2) . . ?
C1 C2 C8 120.0(3) . . ?
C3 C2 C8 119.5(2) . . ?
C6 C7 C1 122.3(2) . 2_776 ?
C6 C7 H006 118.9 . . ?
C1 C7 H006 118.9 2_776 . ?
N1 C13 C12 122.1(2) . . ?
N1 C13 C14 121.2(2) . . ?
C12 C13 C14 116.6(2) . . ?
C11 C10 C15 117.3(2) . . ?
C11 C10 C9 121.5(2) . . ?
C15 C10 C9 121.2(2) . . ?
C8 C9 C10 179.3(3) . . ?
C14 C15 C10 121.6(2) . . ?
C14 C15 H00A 119.2 . . ?
C10 C15 H00A 119.2 . . ?
C9 C8 C2 178.1(3) . . ?
C15 C14 C13 121.3(2) . . ?
C15 C14 H00C 119.4 . . ?
C13 C14 H00C 119.4 . . ?
C4 C5 C6 118.4(3) . . ?
C4 C5 C18 120.4(3) . . ?
C6 C5 C18 121.2(3) . . ?
C19 C18 C5 175.0(3) . . ?
C7 C6 C5 120.5(3) . . ?
C7 C6 H00F 119.8 . . ?
C5 C6 H00F 119.8 . . ?
C12 C11 C10 121.6(2) . . ?
C12 C11 H00G 119.2 . . ?
C10 C11 H00G 119.2 . . ?
C11 C12 C13 121.6(2) . . ?
C11 C12 H00H 119.2 . . ?
C13 C12 H00H 119.2 . . ?
C25 C20 C21 116.2(3) . . ?
C25 C20 C19 122.5(3) . . ?
C21 C20 C19 121.3(3) . . ?
C18 C19 C20 177.2(3) . . ?
N1 C17 H00D 109.5 . . ?
N1 C17 H00E 109.5 . . ?
H00D C17 H00E 109.5 . . ?
N1 C17 H1 109.5 . . ?
H00D C17 H1 109.5 . . ?
H00E C17 H1 109.5 . . ?
C23 N2 C27 119.8(3) . . ?
C23 N2 C26 121.9(3) . . ?
C27 N2 C26 118.3(3) . . ?
N1 C16 H00K 109.5 . . ?
N1 C16 H00L 109.5 . . ?
H00K C16 H00L 109.5 . . ?
N1 C16 H00M 109.5 . . ?
H00K C16 H00M 109.5 . . ?
H00L C16 H00M 109.5 . . ?
N2 C23 C24 121.9(3) . . ?
N2 C23 C22 121.7(3) . . ?
C24 C23 C22 116.4(3) . . ?
C20 C25 C24 122.4(3) . . ?
C20 C25 H00O 118.8 . . ?
C24 C25 H00O 118.8 . . ?
C25 C24 C23 121.5(3) . . ?
C25 C24 H00P 119.3 . . ?
C23 C24 H00P 119.3 . . ?
C21 C22 C23 120.7(3) . . ?
C21 C22 H00Q 119.7 . . ?
C23 C22 H00Q 119.7 . . ?
C22 C21 C20 122.8(3) . . ?
C22 C21 H00R 118.6 . . ?
C20 C21 H00R 118.6 . . ?
N2 C26 H2 109.5 . . ?
N2 C26 H00S 109.5 . . ?
H2 C26 H00S 109.5 . . ?
N2 C26 H00T 109.5 . . ?
H2 C26 H00T 109.5 . . ?
H00S C26 H00T 109.5 . . ?
N2 C27 H00U 109.5 . . ?
N2 C27 H00V 109.5 . . ?
H00U C27 H00V 109.5 . . ?
N2 C27 H00W 109.5 . . ?
H00U C27 H00W 109.5 . . ?
H00V C27 H00W 109.5 . . ?

loop_
_geom_bond_atom_site_label_1
_geom_bond_atom_site_label_2
_geom_bond_distance
_geom_bond_site_symmetry_2
_geom_bond_publ_flag
N1 C13 1.368(3) . ?
N1 C16 1.433(3) . ?
N1 C17 1.438(3) . ?
C1 C2 1.406(4) . ?
C1 C7 1.415(4) 2_776 ?
C1 C3 1.434(3) 2_776 ?
C3 C2 1.410(4) . ?
C3 C4 1.415(4) . ?
C3 C1 1.434(3) 2_776 ?
C4 C5 1.366(4) . ?
C4 H004 0.9300 . ?
C2 C8 1.429(3) . ?
C7 C6 1.356(4) . ?
C7 C1 1.415(4) 2_776 ?
C7 H006 0.9300 . ?
C13 C12 1.388(3) . ?
C13 C14 1.399(3) . ?
C10 C11 1.379(3) . ?
C10 C15 1.383(3) . ?
C10 C9 1.434(3) . ?
C9 C8 1.191(3) . ?
C15 C14 1.372(3) . ?
C15 H00A 0.9300 . ?
C14 H00C 0.9300 . ?
C5 C6 1.425(4) . ?
C5 C18 1.436(4) . ?
C18 C19 1.186(4) . ?
C6 H00F 0.9300 . ?
C11 C12 1.373(3) . ?
C11 H00G 0.9300 . ?
C12 H00H 0.9300 . ?
C20 C25 1.358(4) . ?
C20 C21 1.375(4) . ?
C20 C19 1.439(4) . ?
C17 H00D 0.9600 . ?
C17 H00E 0.9600 . ?
C17 H1 0.9600 . ?
N2 C23 1.373(4) . ?
N2 C27 1.446(5) . ?
N2 C26 1.449(4) . ?
C16 H00K 0.9600 . ?
C16 H00L 0.9600 . ?
C16 H00M 0.9600 . ?
C23 C24 1.379(4) . ?
C23 C22 1.390(4) . ?
C25 C24 1.368(4) . ?
C25 H00O 0.9300 . ?
C24 H00P 0.9300 . ?
C22 C21 1.362(4) . ?
C22 H00Q 0.9300 . ?
C21 H00R 0.9300 . ?
C26 H2 0.9600 . ?
C26 H00S 0.9600 . ?
C26 H00T 0.9600 . ?
C27 H00U 0.9600 . ?
C27 H00V 0.9600 . ?
C27 H00W 0.9600 . ?
